data_4078111
loop_
_publ_author_name
'Miyake, Yoshihiro'
'Moriyama, Taichi'
'Tanabe, Yoshiaki'
'Endo, Satoshi'
'Nishibayashi, Yoshiaki'

_publ_section_title
;
 Synthesis and Reactivity of Hybrid Phosphido- and Hydrosulfido-Bridged
 Diruthenium Complexes: Transformations into Diruthenium and
 Tetraruthenium Complexes Bridged by Phosphido and Sulfido Ligands
;
_journal_issue 8
_journal_name_full Organometallics
_journal_page_first 3292
_journal_paper_doi 10.1021/om3001247
_journal_volume 31
_journal_year 2012
_chemical_formula_moiety 'C32 H46 Cl3 P Ru2 S'
_chemical_formula_sum 'C32 H46 Cl3 P Ru2 S'
_chemical_formula_weight 802.25
_space_group_IT_number 14
_symmetry_cell_setting monoclinic
_symmetry_Int_Tables_number 14
_symmetry_space_group_name_Hall '-P 2ybc'
_symmetry_space_group_name_H-M 'P 1 21/c 1'
_atom_sites_solution_hydrogens geom
_atom_sites_solution_primary direct
_atom_sites_solution_secondary difmap
_cell_angle_alpha 90.0000
_cell_angle_beta 108.9440(8)
_cell_angle_gamma 90.0000
_cell_formula_units_Z 4
_cell_length_a 13.4501(5)
_cell_length_b 14.0500(5)
_cell_length_c 19.3656(6)
_cell_measurement_reflns_used 18953
_cell_measurement_temperature 173
_cell_measurement_theta_max 27.47
_cell_measurement_theta_min 3.03
_cell_volume 3461.4(2)
_computing_cell_refinement 'RAPID AUTO'
_computing_data_collection 'RAPID AUTO (Rigaku)'
_computing_data_reduction 'RAPID AUTO'
_computing_molecular_graphics 'CrystalStructure 4.0'
_computing_publication_material 'CrystalStructure 4.0 (Rigaku, 2010)'
_computing_structure_refinement 'CRYSTALS (Carruthers, et al., 1999)'
_computing_structure_solution SIR97
_diffrn_ambient_temperature 173
_diffrn_detector_area_resol_mean 10.000
_diffrn_measured_fraction_theta_full 0.995
_diffrn_measured_fraction_theta_max 0.995
_diffrn_measurement_device_type 'Rigaku R-AXIS RAPID'
_diffrn_measurement_method \w
_diffrn_radiation_type 'Mo K\a'
_diffrn_radiation_wavelength 0.71075
_diffrn_reflns_av_R_equivalents 0.0529
_diffrn_reflns_limit_h_max 17
_diffrn_reflns_limit_h_min -17
_diffrn_reflns_limit_k_max 18
_diffrn_reflns_limit_k_min -17
_diffrn_reflns_limit_l_max 25
_diffrn_reflns_limit_l_min -23
_diffrn_reflns_number 31751
_diffrn_reflns_theta_full 27.47
_diffrn_reflns_theta_max 27.47
_diffrn_standards_number 0
_exptl_absorpt_coefficient_mu 1.2310
_exptl_absorpt_correction_T_max 0.940
_exptl_absorpt_correction_T_min 0.675
_exptl_absorpt_correction_type multi-scan
_exptl_absorpt_process_details 'ABSCOR (Rigaku, 1995)'
_exptl_crystal_colour orange
_exptl_crystal_density_diffrn 1.539
_exptl_crystal_density_method 'not measured'
_exptl_crystal_description plate
_exptl_crystal_F_000 1632.00
_exptl_crystal_size_max 0.360
_exptl_crystal_size_mid 0.340
_exptl_crystal_size_min 0.050
_refine_diff_density_max 1.010
_refine_diff_density_min -1.060
_refine_ls_extinction_method none
_refine_ls_goodness_of_fit_ref 1.000
_refine_ls_hydrogen_treatment constr
_refine_ls_number_parameters 398
_refine_ls_number_reflns 7891
_refine_ls_R_factor_gt 0.0394
_refine_ls_shift/su_max 0.000
_refine_ls_structure_factor_coef Fsqd
_refine_ls_weighting_details 'w = 1/[2.9300\s(Fo^2^)]/(4Fo^2^)'
_refine_ls_weighting_scheme calc
_refine_ls_wR_factor_ref 0.0705
_reflns_number_gt 6945
_reflns_number_total 7891
_reflns_threshold_expression F^2^>2.0\s(F^2^)
_cod_data_source_file om3001247_si_001.cif
_cod_data_source_block 6_Cl_ClCH2CH2Cl
_cod_database_code 4078111

loop_
_symmetry_equiv_pos_site_id
_symmetry_equiv_pos_as_xyz
1 +X,+Y,+Z
2 -X,1/2+Y,1/2-Z
3 -X,-Y,-Z
4 +X,1/2-Y,1/2+Z

loop_
_atom_site_label
_atom_site_type_symbol
_atom_site_fract_x
_atom_site_fract_y
_atom_site_fract_z
_atom_site_U_iso_or_equiv
_atom_site_adp_type
_atom_site_occupancy
_atom_site_symmetry_multiplicity
_atom_site_calc_flag
_atom_site_refinement_flags
Ru(1) Ru 0.25924(2) 0.53943(2) 0.866560(10) 0.01931(7) Uani 1.0 4 d .
Ru(2) Ru 0.35544(2) 0.70759(2) 0.857800(10) 0.01889(7) Uani 1.0 4 d .
Cl(1) Cl 0.22303(6) 0.58032(6) 0.57867(5) 0.0413(3) Uani 1.0 4 d .
Cl(2) Cl 0.12360(9) 0.27594(7) 0.57217(6) 0.0605(4) Uani 1.0 4 d .
Cl(3) Cl 0.07238(11) 0.30265(9) 0.38958(6) 0.0915(5) Uani 1.0 4 d .
S(1) S 0.44952(6) 0.56415(5) 0.91176(4) 0.0237(2) Uani 1.0 4 d .
P(1) P 0.27384(7) 0.66369(6) 0.94291(4) 0.0269(3) Uani 1.0 4 d .
C(1) C 0.3155(2) 0.58500(18) 0.78725(15) 0.0195(8) Uani 1.0 4 d .
C(2) C 0.4246(2) 0.58373(18) 0.81724(15) 0.0195(8) Uani 1.0 4 d .
C(3) C 0.5103(3) 0.58338(18) 0.78479(16) 0.0214(8) Uani 1.0 4 d .
C(4) C 0.6146(3) 0.5922(2) 0.82764(17) 0.0295(9) Uani 1.0 4 d .
C(5) C 0.6952(3) 0.5907(3) 0.79728(19) 0.0354(10) Uani 1.0 4 d .
C(6) C 0.6705(3) 0.5806(3) 0.72282(19) 0.0362(11) Uani 1.0 4 d .
C(7) C 0.5673(3) 0.5709(2) 0.67959(18) 0.0315(10) Uani 1.0 4 d .
C(8) C 0.4867(3) 0.57224(19) 0.70956(16) 0.0265(9) Uani 1.0 4 d .
C(9) C 0.1581(3) 0.7202(2) 0.95382(19) 0.0398(11) Uani 1.0 4 d .
C(10) C 0.3590(3) 0.6595(3) 1.03793(16) 0.0411(11) Uani 1.0 4 d .
C(11) C 0.1308(3) 0.4630(2) 0.78542(16) 0.0249(9) Uani 1.0 4 d .
C(12) C 0.2149(3) 0.3987(2) 0.81777(17) 0.0268(9) Uani 1.0 4 d .
C(13) C 0.2279(3) 0.3916(2) 0.89336(17) 0.0291(9) Uani 1.0 4 d .
C(14) C 0.1513(3) 0.4504(2) 0.90770(17) 0.0287(9) Uani 1.0 4 d .
C(15) C 0.0920(3) 0.4957(2) 0.84097(17) 0.0254(9) Uani 1.0 4 d .
C(16) C 0.0860(3) 0.4859(3) 0.70536(17) 0.0392(11) Uani 1.0 4 d .
C(17) C 0.2744(3) 0.3418(3) 0.7779(2) 0.0483(12) Uani 1.0 4 d .
C(18) C 0.3059(3) 0.3288(3) 0.9472(2) 0.0495(12) Uani 1.0 4 d .
C(19) C 0.1306(3) 0.4562(3) 0.97949(18) 0.0465(12) Uani 1.0 4 d .
C(20) C -0.0051(3) 0.5554(3) 0.8294(2) 0.0426(11) Uani 1.0 4 d .
C(21) C 0.2990(3) 0.8203(2) 0.77432(17) 0.0279(9) Uani 1.0 4 d .
C(22) C 0.4106(3) 0.81319(19) 0.79130(16) 0.0252(9) Uani 1.0 4 d .
C(23) C 0.4590(3) 0.83495(19) 0.86635(16) 0.0236(8) Uani 1.0 4 d .
C(24) C 0.3783(3) 0.85726(19) 0.89636(17) 0.0274(9) Uani 1.0 4 d .
C(25) C 0.2794(3) 0.8489(2) 0.83890(18) 0.0299(10) Uani 1.0 4 d .
C(26) C 0.2186(3) 0.8096(3) 0.69985(19) 0.0532(13) Uani 1.0 4 d .
C(27) C 0.4658(3) 0.8004(2) 0.73651(19) 0.0438(12) Uani 1.0 4 d .
C(28) C 0.5748(3) 0.8423(3) 0.90451(19) 0.0426(11) Uani 1.0 4 d .
C(29) C 0.3974(3) 0.8954(3) 0.97148(19) 0.0562(14) Uani 1.0 4 d .
C(30) C 0.1750(3) 0.8833(3) 0.8414(3) 0.0552(13) Uani 1.0 4 d .
C(31) C 0.0617(3) 0.3745(3) 0.5180(2) 0.0546(13) Uani 1.0 4 d .
C(32) C 0.1035(4) 0.3941(3) 0.4562(2) 0.0720(16) Uani 1.0 4 d .
H(1) H 0.2754 0.5864 0.7350 0.0231 Uiso 1.0 4 calc R
H(2) H 0.6307 0.5985 0.8779 0.0356 Uiso 1.0 4 calc R
H(3) H 0.7649 0.5964 0.8268 0.0428 Uiso 1.0 4 calc R
H(4) H 0.7233 0.5802 0.7016 0.0488 Uiso 1.0 4 calc R
H(5) H 0.5508 0.5639 0.6294 0.0408 Uiso 1.0 4 calc R
H(6) H 0.4172 0.5646 0.6801 0.0321 Uiso 1.0 4 calc R
H(7) H 0.1043 0.7248 0.9071 0.0534 Uiso 1.0 4 calc R
H(8) H 0.1327 0.6828 0.9861 0.0537 Uiso 1.0 4 calc R
H(9) H 0.1761 0.7828 0.9739 0.0536 Uiso 1.0 4 calc R
H(10) H 0.3219 0.6301 1.0672 0.0504 Uiso 1.0 4 calc R
H(11) H 0.4209 0.6232 1.0416 0.0505 Uiso 1.0 4 calc R
H(12) H 0.3787 0.7231 1.0551 0.0506 Uiso 1.0 4 calc R
H(13) H 0.0594 0.5498 0.6998 0.0460 Uiso 1.0 4 calc R
H(14) H 0.0299 0.4426 0.6820 0.0458 Uiso 1.0 4 calc R
H(15) H 0.1402 0.4805 0.6833 0.0458 Uiso 1.0 4 calc R
H(16) H 0.2662 0.3717 0.7318 0.0593 Uiso 1.0 4 calc R
H(17) H 0.2465 0.2783 0.7697 0.0596 Uiso 1.0 4 calc R
H(18) H 0.3476 0.3393 0.8062 0.0594 Uiso 1.0 4 calc R
H(19) H 0.3690 0.3244 0.9345 0.0553 Uiso 1.0 4 calc R
H(20) H 0.2763 0.2664 0.9464 0.0555 Uiso 1.0 4 calc R
H(21) H 0.3221 0.3553 0.9953 0.0556 Uiso 1.0 4 calc R
H(22) H 0.1949 0.4455 1.0187 0.0596 Uiso 1.0 4 calc R
H(23) H 0.0799 0.4088 0.9810 0.0593 Uiso 1.0 4 calc R
H(24) H 0.1037 0.5182 0.9845 0.0597 Uiso 1.0 4 calc R
H(25) H -0.0040 0.5841 0.8746 0.0513 Uiso 1.0 4 calc R
H(26) H -0.0659 0.5152 0.8117 0.0515 Uiso 1.0 4 calc R
H(27) H -0.0079 0.6042 0.7942 0.0513 Uiso 1.0 4 calc R
H(28) H 0.1528 0.7888 0.7041 0.0568 Uiso 1.0 4 calc R
H(29) H 0.2089 0.8695 0.6748 0.0571 Uiso 1.0 4 calc R
H(30) H 0.2434 0.7632 0.6729 0.0570 Uiso 1.0 4 calc R
H(31) H 0.4291 0.7536 0.7014 0.0590 Uiso 1.0 4 calc R
H(32) H 0.4668 0.8598 0.7122 0.0590 Uiso 1.0 4 calc R
H(33) H 0.5366 0.7794 0.7604 0.0590 Uiso 1.0 4 calc R
H(34) H 0.6108 0.7998 0.8818 0.0473 Uiso 1.0 4 calc R
H(35) H 0.5974 0.9064 0.9011 0.0476 Uiso 1.0 4 calc R
H(36) H 0.5908 0.8252 0.9550 0.0476 Uiso 1.0 4 calc R
H(37) H 0.4346 0.8489 1.0068 0.0734 Uiso 1.0 4 calc R
H(38) H 0.4383 0.9527 0.9779 0.0731 Uiso 1.0 4 calc R
H(39) H 0.3311 0.9091 0.9781 0.0733 Uiso 1.0 4 calc R
H(40) H 0.1735 0.8776 0.8904 0.0714 Uiso 1.0 4 calc R
H(41) H 0.1653 0.9487 0.8264 0.0712 Uiso 1.0 4 calc R
H(42) H 0.1196 0.8455 0.8093 0.0712 Uiso 1.0 4 calc R
H(43) H -0.0124 0.3679 0.4904 0.0637 Uiso 1.0 4 calc R
H(44) H 0.0701 0.4356 0.5424 0.0635 Uiso 1.0 4 calc R
H(45) H 0.1775 0.4011 0.4839 0.0797 Uiso 1.0 4 calc R
H(46) H 0.0772 0.4576 0.4407 0.0794 Uiso 1.0 4 calc R

loop_
_atom_site_aniso_label
_atom_site_aniso_U_11
_atom_site_aniso_U_22
_atom_site_aniso_U_33
_atom_site_aniso_U_12
_atom_site_aniso_U_13
_atom_site_aniso_U_23
Ru(1) 0.01975(13) 0.01862(13) 0.02060(14) -0.00198(9) 0.00797(11) 0.00020(10)
Ru(2) 0.02024(13) 0.01752(13) 0.01976(14) -0.00123(9) 0.00765(11) -0.00059(10)
Cl(1) 0.0374(5) 0.0526(6) 0.0329(5) -0.0051(4) 0.0101(4) 0.0083(4)
Cl(2) 0.0722(8) 0.0450(6) 0.0599(7) 0.0067(5) 0.0152(6) 0.0065(5)
Cl(3) 0.1111(11) 0.0872(10) 0.0523(8) 0.0593(8) -0.0066(7) -0.0181(7)
S(1) 0.0223(4) 0.0253(4) 0.0220(4) -0.0012(3) 0.0053(4) 0.0034(4)
P(1) 0.0334(5) 0.0258(5) 0.0256(5) -0.0050(4) 0.0155(4) -0.0035(4)
C(1) 0.0224(16) 0.0154(15) 0.0202(16) -0.0019(12) 0.0063(14) 0.0004(12)
C(2) 0.0214(16) 0.0164(15) 0.0217(16) 0.0010(12) 0.0084(14) 0.0003(12)
C(3) 0.0223(16) 0.0140(15) 0.0294(18) 0.0014(12) 0.0107(14) 0.0018(13)
C(4) 0.0283(18) 0.0284(18) 0.032(2) 0.0010(14) 0.0103(16) -0.0011(15)
C(5) 0.0210(18) 0.036(2) 0.050(3) 0.0009(14) 0.0131(17) -0.0018(17)
C(6) 0.039(3) 0.0287(18) 0.055(3) 0.0014(15) 0.034(2) -0.0051(17)
C(7) 0.044(2) 0.0258(17) 0.033(2) 0.0008(15) 0.0236(18) -0.0038(15)
C(8) 0.0279(18) 0.0222(16) 0.0305(19) -0.0002(13) 0.0110(16) -0.0040(14)
C(9) 0.049(3) 0.0327(19) 0.053(3) -0.0083(16) 0.037(2) -0.0131(17)
C(10) 0.060(3) 0.040(2) 0.0251(19) -0.0113(18) 0.0176(18) -0.0063(16)
C(11) 0.0222(17) 0.0237(17) 0.0269(18) -0.0080(13) 0.0054(14) -0.0012(14)
C(12) 0.0220(17) 0.0201(16) 0.037(2) -0.0052(13) 0.0080(15) -0.0051(14)
C(13) 0.0264(18) 0.0216(17) 0.036(2) -0.0061(13) 0.0050(16) 0.0049(15)
C(14) 0.0294(18) 0.0302(18) 0.0282(18) -0.0119(14) 0.0116(15) 0.0004(15)
C(15) 0.0209(16) 0.0217(16) 0.0359(19) -0.0040(13) 0.0122(15) 0.0014(14)
C(16) 0.035(2) 0.049(3) 0.030(2) -0.0103(17) 0.0060(16) 0.0011(17)
C(17) 0.043(3) 0.039(3) 0.067(3) -0.0022(18) 0.022(3) -0.021(2)
C(18) 0.045(3) 0.036(3) 0.056(3) -0.0062(17) 0.001(2) 0.0139(19)
C(19) 0.060(3) 0.053(3) 0.036(2) -0.0129(19) 0.028(2) 0.0018(18)
C(20) 0.0259(19) 0.043(3) 0.059(3) 0.0019(16) 0.0150(18) -0.0032(19)
C(21) 0.0339(19) 0.0165(16) 0.0288(19) -0.0025(13) 0.0040(16) 0.0052(14)
C(22) 0.0351(19) 0.0158(15) 0.0289(18) 0.0024(13) 0.0163(16) 0.0053(13)
C(23) 0.0233(16) 0.0169(15) 0.0286(18) -0.0022(12) 0.0056(14) 0.0049(13)
C(24) 0.041(2) 0.0165(15) 0.0308(19) -0.0082(14) 0.0191(17) -0.0032(14)
C(25) 0.0278(18) 0.0177(16) 0.049(3) 0.0025(13) 0.0187(17) 0.0043(15)
C(26) 0.061(3) 0.039(3) 0.042(3) -0.0024(19) -0.008(2) 0.0124(18)
C(27) 0.073(3) 0.0276(19) 0.047(3) 0.0068(18) 0.042(3) 0.0095(17)
C(28) 0.033(2) 0.031(2) 0.055(3) -0.0072(15) 0.0012(18) 0.0144(17)
C(29) 0.093(4) 0.035(3) 0.055(3) -0.027(2) 0.044(3) -0.0182(19)
C(30) 0.045(3) 0.030(2) 0.103(4) 0.0103(18) 0.041(3) 0.016(3)
C(31) 0.054(3) 0.044(3) 0.060(3) 0.011(2) 0.011(3) -0.001(2)
C(32) 0.098(4) 0.053(3) 0.047(3) 0.019(3) -0.001(3) -0.006(3)

loop_
_atom_type_symbol
_atom_type_description
_atom_type_scat_dispersion_real
_atom_type_scat_dispersion_imag
_atom_type_scat_source
C C 0.0033 0.0016
;
International Tables for Crystallography
(1992, Vol. C, Tables 4.2.6.8 and 6.1.1.4)
;
H H 0.0000 0.0000
;
International Tables for Crystallography
(1992, Vol. C, Table 6.1.1.4)
;
P P 0.1023 0.0942
;
International Tables for Crystallography
(1992, Vol. C, Tables 4.2.6.8 and 6.1.1.4)
;
S S 0.1246 0.1234
;
International Tables for Crystallography
(1992, Vol. C, Tables 4.2.6.8 and 6.1.1.4)
;
Cl Cl 0.1484 0.1585
;
International Tables for Crystallography
(1992, Vol. C, Tables 4.2.6.8 and 6.1.1.4)
;
Ru Ru -1.2594 0.8363
;
International Tables for Crystallography
(1992, Vol. C, Tables 4.2.6.8 and 6.1.1.4)
;

loop_
_geom_angle_atom_site_label_1
_geom_angle_atom_site_label_2
_geom_angle_atom_site_label_3
_geom_angle
_geom_angle_publ_flag
Ru(2) Ru(1) S(1) 55.695(19) yes
Ru(2) Ru(1) P(1) 55.08(3) yes
Ru(2) Ru(1) C(1) 51.43(8) yes
Ru(2) Ru(1) C(11) 131.07(8) yes
Ru(2) Ru(1) C(12) 145.54(10) yes
Ru(2) Ru(1) C(13) 163.37(8) yes
Ru(2) Ru(1) C(14) 151.44(9) yes
Ru(2) Ru(1) C(15) 133.73(8) yes
S(1) Ru(1) P(1) 78.29(3) yes
S(1) Ru(1) C(1) 67.75(7) yes
S(1) Ru(1) C(11) 144.34(9) yes
S(1) Ru(1) C(12) 112.92(9) yes
S(1) Ru(1) C(13) 107.83(8) yes
S(1) Ru(1) C(14) 132.30(8) yes
S(1) Ru(1) C(15) 169.35(8) yes
P(1) Ru(1) C(1) 106.16(8) yes
P(1) Ru(1) C(11) 136.62(9) yes
P(1) Ru(1) C(12) 159.37(10) yes
P(1) Ru(1) C(13) 123.73(10) yes
P(1) Ru(1) C(14) 97.30(9) yes
P(1) Ru(1) C(15) 103.09(9) yes
C(1) Ru(1) C(11) 90.73(12) yes
C(1) Ru(1) C(12) 94.29(12) yes
C(1) Ru(1) C(13) 128.41(12) yes
C(1) Ru(1) C(14) 152.64(11) yes
C(1) Ru(1) C(15) 121.18(11) yes
C(11) Ru(1) C(12) 37.87(11) yes
C(11) Ru(1) C(13) 62.91(11) yes
C(11) Ru(1) C(14) 62.24(12) yes
C(11) Ru(1) C(15) 37.27(13) yes
C(12) Ru(1) C(13) 37.63(12) yes
C(12) Ru(1) C(14) 62.21(13) yes
C(12) Ru(1) C(15) 62.65(12) yes
C(13) Ru(1) C(14) 36.99(12) yes
C(13) Ru(1) C(15) 62.45(11) yes
C(14) Ru(1) C(15) 37.23(11) yes
Ru(1) Ru(2) S(1) 56.31(2) yes
Ru(1) Ru(2) P(1) 52.19(3) yes
Ru(1) Ru(2) C(1) 47.22(9) yes
Ru(1) Ru(2) C(2) 66.84(8) yes
Ru(1) Ru(2) C(21) 127.47(8) yes
Ru(1) Ru(2) C(22) 149.48(8) yes
Ru(1) Ru(2) C(23) 169.78(7) yes
Ru(1) Ru(2) C(24) 144.80(10) yes
Ru(1) Ru(2) C(25) 125.89(9) yes
S(1) Ru(2) P(1) 77.07(3) yes
S(1) Ru(2) C(1) 66.26(7) yes
S(1) Ru(2) C(2) 44.44(8) yes
S(1) Ru(2) C(21) 156.24(10) yes
S(1) Ru(2) C(22) 124.94(9) yes
S(1) Ru(2) C(23) 113.99(8) yes
S(1) Ru(2) C(24) 130.22(8) yes
S(1) Ru(2) C(25) 165.00(9) yes
P(1) Ru(2) C(1) 99.11(9) yes
P(1) Ru(2) C(2) 112.75(8) yes
P(1) Ru(2) C(21) 125.09(10) yes
P(1) Ru(2) C(22) 153.76(9) yes
P(1) Ru(2) C(23) 125.51(9) yes
P(1) Ru(2) C(24) 93.33(10) yes
P(1) Ru(2) C(25) 93.22(11) yes
C(1) Ru(2) C(2) 36.96(10) yes
C(1) Ru(2) C(21) 98.79(11) yes
C(1) Ru(2) C(22) 103.04(11) yes
C(1) Ru(2) C(23) 134.94(13) yes
C(1) Ru(2) C(24) 161.68(11) yes
C(1) Ru(2) C(25) 127.34(10) yes
C(2) Ru(2) C(21) 112.57(12) yes
C(2) Ru(2) C(22) 93.45(12) yes
C(2) Ru(2) C(23) 109.18(12) yes
C(2) Ru(2) C(24) 145.99(12) yes
C(2) Ru(2) C(25) 149.95(12) yes
C(21) Ru(2) C(22) 37.49(12) yes
C(21) Ru(2) C(23) 62.62(10) yes
C(21) Ru(2) C(24) 62.94(11) yes
C(21) Ru(2) C(25) 37.38(13) yes
C(22) Ru(2) C(23) 36.92(11) yes
C(22) Ru(2) C(24) 62.03(13) yes
C(22) Ru(2) C(25) 62.08(13) yes
C(23) Ru(2) C(24) 37.19(13) yes
C(23) Ru(2) C(25) 62.43(11) yes
C(24) Ru(2) C(25) 37.81(11) yes
Ru(1) S(1) Ru(2) 67.99(2) yes
Ru(1) S(1) C(2) 80.06(10) yes
Ru(2) S(1) C(2) 61.92(9) yes
Ru(1) P(1) Ru(2) 72.73(3) yes
Ru(1) P(1) C(9) 121.21(11) yes
Ru(1) P(1) C(10) 121.92(12) yes
Ru(2) P(1) C(9) 125.54(12) yes
Ru(2) P(1) C(10) 115.75(13) yes
C(9) P(1) C(10) 100.21(17) yes
Ru(1) C(1) Ru(2) 81.35(11) yes
Ru(1) C(1) C(2) 106.4(2) yes
Ru(2) C(1) C(2) 74.55(16) yes
Ru(2) C(2) S(1) 73.63(11) yes
Ru(2) C(2) C(1) 68.49(16) yes
Ru(2) C(2) C(3) 128.49(18) yes
S(1) C(2) C(1) 104.6(3) yes
S(1) C(2) C(3) 121.72(19) yes
C(1) C(2) C(3) 133.1(3) yes
C(2) C(3) C(4) 121.5(3) yes
C(2) C(3) C(8) 120.0(3) yes
C(4) C(3) C(8) 118.6(4) yes
C(3) C(4) C(5) 121.5(3) yes
C(4) C(5) C(6) 119.2(3) yes
C(5) C(6) C(7) 120.0(4) yes
C(6) C(7) C(8) 121.0(4) yes
C(3) C(8) C(7) 119.7(3) yes
Ru(1) C(11) C(12) 70.61(15) yes
Ru(1) C(11) C(15) 72.34(16) yes
Ru(1) C(11) C(16) 126.2(3) yes
C(12) C(11) C(15) 107.9(3) yes
C(12) C(11) C(16) 125.7(3) yes
C(15) C(11) C(16) 126.2(3) yes
Ru(1) C(12) C(11) 71.52(16) yes
Ru(1) C(12) C(13) 72.16(17) yes
Ru(1) C(12) C(17) 125.8(3) yes
C(11) C(12) C(13) 108.2(3) yes
C(11) C(12) C(17) 126.1(3) yes
C(13) C(12) C(17) 125.6(3) yes
Ru(1) C(13) C(12) 70.21(17) yes
Ru(1) C(13) C(14) 72.80(18) yes
Ru(1) C(13) C(18) 124.8(2) yes
C(12) C(13) C(14) 107.9(3) yes
C(12) C(13) C(18) 125.5(3) yes
C(14) C(13) C(18) 126.5(4) yes
Ru(1) C(14) C(13) 70.2(2) yes
Ru(1) C(14) C(15) 70.55(19) yes
Ru(1) C(14) C(19) 129.2(2) yes
C(13) C(14) C(15) 108.1(3) yes
C(13) C(14) C(19) 125.2(3) yes
C(15) C(14) C(19) 126.5(3) yes
Ru(1) C(15) C(11) 70.39(17) yes
Ru(1) C(15) C(14) 72.22(18) yes
Ru(1) C(15) C(20) 130.1(2) yes
C(11) C(15) C(14) 108.0(3) yes
C(11) C(15) C(20) 125.7(3) yes
C(14) C(15) C(20) 125.7(4) yes
Ru(2) C(21) C(22) 72.37(17) yes
Ru(2) C(21) C(25) 71.13(17) yes
Ru(2) C(21) C(26) 126.7(2) yes
C(22) C(21) C(25) 107.3(3) yes
C(22) C(21) C(26) 126.0(4) yes
C(25) C(21) C(26) 126.4(3) yes
Ru(2) C(22) C(21) 70.15(19) yes
Ru(2) C(22) C(23) 71.43(18) yes
Ru(2) C(22) C(27) 131.5(2) yes
C(21) C(22) C(23) 108.5(3) yes
C(21) C(22) C(27) 124.9(3) yes
C(23) C(22) C(27) 125.9(3) yes
Ru(2) C(23) C(22) 71.65(17) yes
Ru(2) C(23) C(24) 70.61(17) yes
Ru(2) C(23) C(28) 127.9(2) yes
C(22) C(23) C(24) 108.0(3) yes
C(22) C(23) C(28) 125.3(4) yes
C(24) C(23) C(28) 126.4(3) yes
Ru(2) C(24) C(23) 72.20(17) yes
Ru(2) C(24) C(25) 70.71(16) yes
Ru(2) C(24) C(29) 129.0(3) yes
C(23) C(24) C(25) 107.6(3) yes
C(23) C(24) C(29) 124.4(3) yes
C(25) C(24) C(29) 127.5(4) yes
Ru(2) C(25) C(21) 71.49(17) yes
Ru(2) C(25) C(24) 71.48(16) yes
Ru(2) C(25) C(30) 132.2(3) yes
C(21) C(25) C(24) 108.5(3) yes
C(21) C(25) C(30) 124.3(3) yes
C(24) C(25) C(30) 126.2(4) yes
Cl(2) C(31) C(32) 112.9(3) yes
Cl(3) C(32) C(31) 112.6(3) yes
Ru(1) C(1) H(1) 125.058 no
Ru(2) C(1) H(1) 125.376 no
C(2) C(1) H(1) 125.623 no
C(3) C(4) H(2) 118.860 no
C(5) C(4) H(2) 119.640 no
C(4) C(5) H(3) 120.480 no
C(6) C(5) H(3) 120.317 no
C(5) C(6) H(4) 120.299 no
C(7) C(6) H(4) 119.710 no
C(6) C(7) H(5) 119.885 no
C(8) C(7) H(5) 119.076 no
C(3) C(8) H(6) 119.656 no
C(7) C(8) H(6) 120.617 no
P(1) C(9) H(7) 109.390 no
P(1) C(9) H(8) 109.596 no
P(1) C(9) H(9) 109.441 no
H(7) C(9) H(8) 109.441 no
H(7) C(9) H(9) 109.481 no
H(8) C(9) H(9) 109.479 no
P(1) C(10) H(10) 109.411 no
P(1) C(10) H(11) 109.661 no
P(1) C(10) H(12) 109.360 no
H(10) C(10) H(11) 109.474 no
H(10) C(10) H(12) 109.480 no
H(11) C(10) H(12) 109.441 no
C(11) C(16) H(13) 109.020 no
C(11) C(16) H(14) 109.907 no
C(11) C(16) H(15) 109.493 no
H(13) C(16) H(14) 109.441 no
H(13) C(16) H(15) 109.486 no
H(14) C(16) H(15) 109.480 no
C(12) C(17) H(16) 108.921 no
C(12) C(17) H(17) 109.457 no
C(12) C(17) H(18) 110.050 no
H(16) C(17) H(17) 109.481 no
H(16) C(17) H(18) 109.473 no
H(17) C(17) H(18) 109.444 no
C(13) C(18) H(19) 109.647 no
C(13) C(18) H(20) 109.392 no
C(13) C(18) H(21) 109.393 no
H(19) C(18) H(20) 109.479 no
H(19) C(18) H(21) 109.481 no
H(20) C(18) H(21) 109.435 no
C(14) C(19) H(22) 109.445 no
C(14) C(19) H(23) 109.661 no
C(14) C(19) H(24) 109.322 no
H(22) C(19) H(23) 109.479 no
H(22) C(19) H(24) 109.483 no
H(23) C(19) H(24) 109.438 no
C(15) C(20) H(25) 110.070 no
C(15) C(20) H(26) 108.805 no
C(15) C(20) H(27) 109.540 no
H(25) C(20) H(26) 109.437 no
H(25) C(20) H(27) 109.487 no
H(26) C(20) H(27) 109.486 no
C(21) C(26) H(28) 110.170 no
C(21) C(26) H(29) 109.520 no
C(21) C(26) H(30) 108.726 no
H(28) C(26) H(29) 109.472 no
H(28) C(26) H(30) 109.447 no
H(29) C(26) H(30) 109.489 no
C(22) C(27) H(31) 109.049 no
C(22) C(27) H(32) 109.499 no
C(22) C(27) H(33) 109.867 no
H(31) C(27) H(32) 109.490 no
H(31) C(27) H(33) 109.440 no
H(32) C(27) H(33) 109.482 no
C(23) C(28) H(34) 109.245 no
C(23) C(28) H(35) 109.425 no
C(23) C(28) H(36) 109.755 no
H(34) C(28) H(35) 109.483 no
H(34) C(28) H(36) 109.444 no
H(35) C(28) H(36) 109.475 no
C(24) C(29) H(37) 109.546 no
C(24) C(29) H(38) 109.690 no
C(24) C(29) H(39) 109.180 no
H(37) C(29) H(38) 109.480 no
H(37) C(29) H(39) 109.445 no
H(38) C(29) H(39) 109.486 no
C(25) C(30) H(40) 109.018 no
C(25) C(30) H(41) 109.593 no
C(25) C(30) H(42) 109.811 no
H(40) C(30) H(41) 109.480 no
H(40) C(30) H(42) 109.447 no
H(41) C(30) H(42) 109.477 no
Cl(2) C(31) H(43) 116.920 no
Cl(2) C(31) H(44) 116.444 no
C(32) C(31) H(43) 99.375 no
C(32) C(31) H(44) 102.149 no
H(43) C(31) H(44) 106.791 no
Cl(3) C(32) H(45) 115.659 no
Cl(3) C(32) H(46) 117.650 no
C(31) C(32) H(45) 99.207 no
C(31) C(32) H(46) 102.893 no
H(45) C(32) H(46) 106.546 no

loop_
_geom_bond_atom_site_label_1
_geom_bond_atom_site_label_2
_geom_bond_distance
_geom_bond_publ_flag
Ru(1) Ru(2) 2.7254(4) yes
Ru(1) S(1) 2.4459(8) yes
Ru(1) P(1) 2.2548(9) yes
Ru(1) C(1) 2.023(4) yes
Ru(1) C(11) 2.201(3) yes
Ru(1) C(12) 2.189(3) yes
Ru(1) C(13) 2.215(3) yes
Ru(1) C(14) 2.249(4) yes
Ru(1) C(15) 2.227(3) yes
Ru(2) S(1) 2.4282(8) yes
Ru(2) P(1) 2.3401(10) yes
Ru(2) C(1) 2.155(3) yes
Ru(2) C(2) 2.233(3) yes
Ru(2) C(21) 2.214(3) yes
Ru(2) C(22) 2.243(4) yes
Ru(2) C(23) 2.240(3) yes
Ru(2) C(24) 2.219(3) yes
Ru(2) C(25) 2.209(3) yes
Cl(2) C(31) 1.773(4) yes
Cl(3) C(32) 1.773(4) yes
S(1) C(2) 1.772(3) yes
P(1) C(9) 1.820(4) yes
P(1) C(10) 1.825(3) yes
C(1) C(2) 1.393(4) yes
C(2) C(3) 1.481(5) yes
C(3) C(4) 1.384(4) yes
C(3) C(8) 1.396(5) yes
C(4) C(5) 1.391(6) yes
C(5) C(6) 1.378(5) yes
C(6) C(7) 1.375(5) yes
C(7) C(8) 1.385(6) yes
C(11) C(12) 1.425(4) yes
C(11) C(15) 1.415(5) yes
C(11) C(16) 1.505(5) yes
C(12) C(13) 1.420(5) yes
C(12) C(17) 1.509(6) yes
C(13) C(14) 1.416(5) yes
C(13) C(18) 1.503(5) yes
C(14) C(15) 1.429(4) yes
C(14) C(19) 1.506(6) yes
C(15) C(20) 1.507(5) yes
C(21) C(22) 1.432(5) yes
C(21) C(25) 1.417(6) yes
C(21) C(26) 1.503(5) yes
C(22) C(23) 1.420(4) yes
C(22) C(27) 1.491(6) yes
C(23) C(24) 1.422(6) yes
C(23) C(28) 1.496(4) yes
C(24) C(25) 1.435(4) yes
C(24) C(29) 1.492(5) yes
C(25) C(30) 1.501(6) yes
C(31) C(32) 1.504(7) yes
C(1) H(1) 0.980 no
C(4) H(2) 0.930 no
C(5) H(3) 0.930 no
C(6) H(4) 0.930 no
C(7) H(5) 0.930 no
C(8) H(6) 0.930 no
C(9) H(7) 0.960 no
C(9) H(8) 0.960 no
C(9) H(9) 0.960 no
C(10) H(10) 0.960 no
C(10) H(11) 0.960 no
C(10) H(12) 0.960 no
C(16) H(13) 0.960 no
C(16) H(14) 0.960 no
C(16) H(15) 0.960 no
C(17) H(16) 0.960 no
C(17) H(17) 0.960 no
C(17) H(18) 0.960 no
C(18) H(19) 0.960 no
C(18) H(20) 0.960 no
C(18) H(21) 0.960 no
C(19) H(22) 0.960 no
C(19) H(23) 0.960 no
C(19) H(24) 0.960 no
C(20) H(25) 0.960 no
C(20) H(26) 0.960 no
C(20) H(27) 0.960 no
C(26) H(28) 0.960 no
C(26) H(29) 0.960 no
C(26) H(30) 0.960 no
C(27) H(31) 0.960 no
C(27) H(32) 0.960 no
C(27) H(33) 0.960 no
C(28) H(34) 0.960 no
C(28) H(35) 0.960 no
C(28) H(36) 0.960 no
C(29) H(37) 0.960 no
C(29) H(38) 0.960 no
C(29) H(39) 0.960 no
C(30) H(40) 0.960 no
C(30) H(41) 0.960 no
C(30) H(42) 0.960 no
C(31) H(43) 0.970 no
C(31) H(44) 0.970 no
C(32) H(45) 0.970 no
C(32) H(46) 0.970 no
